data_7057250
loop_
_publ_author_name
'Han, Fangwai'
'Xu, Ying'
'Zhu, Rongjiao'
'Liu, Guiyan'
'Chen, Chen'
'Wang, Jianhui'

_publ_section_title
;
 Highly active NHC--Pd(ii) complexes for cross coupling of aryl chlorides
 and arylboronic acids: an investigation of the effect of remote bulky
 groups
;
_journal_issue 9
_journal_name_full 'New Journal of Chemistry'
_journal_page_first 7422
_journal_paper_doi 10.1039/C8NJ01047A
_journal_volume 42
_journal_year 2018
_chemical_formula_sum 'C77 H62 Cl6 N4 Pd'
_chemical_formula_weight 1362.40
_space_group_crystal_system triclinic
_space_group_IT_number 2
_space_group_name_Hall '-P 1'
_space_group_name_H-M_alt 'P -1'
_symmetry_space_group_name_Hall '-P 1'
_symmetry_space_group_name_H-M 'P -1'
_atom_sites_solution_hydrogens geom
_audit_creation_method SHELXL-2013
_audit_update_record
;
2018-02-25 deposited with the CCDC.
2018-03-29 downloaded from the CCDC.
;
_cell_angle_alpha 67.6860(10)
_cell_angle_beta 87.6640(10)
_cell_angle_gamma 87.070(2)
_cell_formula_units_Z 2
_cell_length_a 11.0025(8)
_cell_length_b 17.0704(12)
_cell_length_c 18.8271(13)
_cell_measurement_reflns_used 5544
_cell_measurement_temperature 173(2)
_cell_measurement_theta_max 28.35
_cell_measurement_theta_min 2.20
_cell_volume 3266.1(4)
_computing_cell_refinement 'Bruker SMART'
_computing_data_collection 'Bruker SMART'
_computing_data_reduction 'Bruker SAINT'
_computing_molecular_graphics 'Bruker SHELXTL'
_computing_publication_material 'Bruker SHELXTL'
_computing_structure_refinement 'SHELXL-2013 (Sheldrick, 2013)'
_computing_structure_solution 'Bruker SHELXTL'
_diffrn_ambient_temperature 173(2)
_diffrn_measured_fraction_theta_full 0.999
_diffrn_measured_fraction_theta_max 0.993
_diffrn_measurement_device_type 'CCD area detector'
_diffrn_measurement_method 'phi and omega scans'
_diffrn_radiation_type MoK\a
_diffrn_radiation_wavelength 0.71073
_diffrn_reflns_av_R_equivalents 0.0334
_diffrn_reflns_av_unetI/netI 0.0713
_diffrn_reflns_Laue_measured_fraction_full 0.999
_diffrn_reflns_Laue_measured_fraction_max 0.993
_diffrn_reflns_limit_h_max 14
_diffrn_reflns_limit_h_min -12
_diffrn_reflns_limit_k_max 22
_diffrn_reflns_limit_k_min -19
_diffrn_reflns_limit_l_max 23
_diffrn_reflns_limit_l_min -25
_diffrn_reflns_number 24592
_diffrn_reflns_point_group_measured_fraction_full 0.999
_diffrn_reflns_point_group_measured_fraction_max 0.993
_diffrn_reflns_theta_full 25.242
_diffrn_reflns_theta_max 28.361
_diffrn_reflns_theta_min 1.375
_exptl_absorpt_coefficient_mu 0.577
_exptl_absorpt_correction_type multi-scan
_exptl_absorpt_process_details SADABS
_exptl_crystal_colour YELLOW
_exptl_crystal_density_diffrn 1.385
_exptl_crystal_density_meas ?
_exptl_crystal_description BLOCK
_exptl_crystal_F_000 1400
_exptl_crystal_size_max 0.180
_exptl_crystal_size_mid 0.140
_exptl_crystal_size_min 0.130
_exptl_transmission_factor_max 0.929
_exptl_transmission_factor_min 0.903
_refine_diff_density_max 0.792
_refine_diff_density_min -0.833
_refine_diff_density_rms 0.099
_refine_ls_extinction_method none
_refine_ls_goodness_of_fit_ref 1.040
_refine_ls_hydrogen_treatment constr
_refine_ls_matrix_type full
_refine_ls_number_parameters 793
_refine_ls_number_reflns 16228
_refine_ls_number_restraints 6
_refine_ls_restrained_S_all 1.043
_refine_ls_R_factor_all 0.0716
_refine_ls_R_factor_gt 0.0479
_refine_ls_shift/su_max 0.000
_refine_ls_shift/su_mean 0.000
_refine_ls_structure_factor_coef Fsqd
_refine_ls_weighting_details
; 
 w=1/[\s^2^(Fo^2^)+(0.0343P)^2^+2.9079P] 
 where P=(Fo^2^+2Fc^2^)/3 
;
_refine_ls_weighting_scheme calc
_refine_ls_wR_factor_gt 0.0968
_refine_ls_wR_factor_ref 0.1081
_reflns_Friedel_coverage 0.000
_reflns_number_gt 12120
_reflns_number_total 16228
_reflns_threshold_expression 'I > 2\s(I)'
_cod_data_source_file c8nj01047a2.cif
_cod_data_source_block 4
_cod_depositor_comments
;
The following automatic conversions were performed:

'_exptl_absorpt_correction_type' value 'MULTI-SCAN' changed to
'multi-scan' according to
/home/data/users/saulius/crontab/automatic-downloads/rss-feeds/RSC/lib/dictionaries/cif_core.dic
dictionary named 'cif_core.dic' version 2.4.2 from 2011-04-26.

'_exptl_crystal_density_meas' value 'NONE' was changed to '?' - the
value is perceived as not measured.

Automatic conversion script
Id: cif_fix_values 4973 2017-02-22 13:04:09Z antanas 

 Adding full bibliography for 7057250--7057253.cif.
;
_cod_database_code 7057250
_shelx_space_group_comment
; 
The symmetry employed for this shelxl refinement is uniquely defined 
by the following loop, which should always be used as a source of 
symmetry information in preference to the above space-group names. 
They are only intended as comments. 
;
_shelx_estimated_absorpt_t_min 0.903
_shelx_estimated_absorpt_t_max 0.929
_shelxl_version_number 2013-2

loop_
_space_group_symop_operation_xyz
'x, y, z'
'-x, -y, -z'

loop_
_atom_site_label
_atom_site_type_symbol
_atom_site_fract_x
_atom_site_fract_y
_atom_site_fract_z
_atom_site_U_iso_or_equiv
_atom_site_adp_type
_atom_site_occupancy
_atom_site_site_symmetry_order
_atom_site_calc_flag
_atom_site_refinement_flags_posn
_atom_site_refinement_flags_adp
Pd1 Pd -0.03562(2) 0.28266(2) 0.18865(2) 0.01094(6) Uani 1 1 d . .
Cl1 Cl -0.15260(7) 0.19793(4) 0.15097(4) 0.01924(15) Uani 1 1 d . .
Cl2 Cl 0.07711(7) 0.37480(4) 0.22192(4) 0.02023(15) Uani 1 1 d . .
Cl3 Cl 0.19267(10) 0.58935(8) 0.21667(7) 0.0594(3) Uani 1 1 d . .
Cl4 Cl 0.00735(14) 0.68928(14) 0.26244(8) 0.1053(6) Uani 1 1 d . U
Cl5 Cl 0.47346(10) 0.34390(6) 0.09166(5) 0.0442(2) Uani 1 1 d . .
Cl6 Cl 0.43487(9) 0.49953(6) 0.12013(5) 0.0371(2) Uani 1 1 d . .
N3 N 0.0235(2) 0.17818(14) 0.28294(12) 0.0140(5) Uani 1 1 d . .
N4 N 0.1480(2) 0.08793(14) 0.36713(13) 0.0140(5) Uani 1 1 d . .
N1 N -0.1763(2) 0.43710(14) 0.08663(12) 0.0112(4) Uani 1 1 d . .
N2 N -0.0561(2) 0.38367(14) 0.02235(12) 0.0129(5) Uani 1 1 d . .
C23 C 0.1301(3) 0.16818(17) 0.31573(15) 0.0146(6) Uani 1 1 d . .
H23 H 0.1868 0.2116 0.3047 0.018 Uiso 1 1 calc R U
C2 C -0.0300(3) 0.10101(18) 0.31517(15) 0.0163(6) Uani 1 1 d . .
H2 H -0.1078 0.0888 0.3028 0.020 Uiso 1 1 calc R U
C3 C 0.0455(3) 0.04489(18) 0.36740(15) 0.0139(5) Uani 1 1 d . .
H3 H 0.0306 -0.0126 0.3980 0.017 Uiso 1 1 calc R U
C4 C 0.2550(2) 0.05754(17) 0.41919(15) 0.0129(5) Uani 1 1 d . .
C5 C 0.2295(3) 0.08167(17) 0.48991(15) 0.0149(6) Uani 1 1 d . .
C6 C 0.1365(3) 0.13774(17) 0.49292(16) 0.0165(6) Uani 1 1 d . .
H6 H 0.0864 0.1643 0.4497 0.020 Uiso 1 1 calc R U
C7 C 0.1152(3) 0.15587(18) 0.55902(17) 0.0206(6) Uani 1 1 d . .
H7 H 0.0505 0.1944 0.5604 0.025 Uiso 1 1 calc R U
C8 C 0.1875(3) 0.1182(2) 0.62216(17) 0.0251(7) Uani 1 1 d . .
H8 H 0.1730 0.1305 0.6670 0.030 Uiso 1 1 calc R U
C9 C 0.2820(3) 0.0619(2) 0.61923(17) 0.0249(7) Uani 1 1 d . .
H9 H 0.3324 0.0359 0.6624 0.030 Uiso 1 1 calc R U
C10 C 0.3033(3) 0.04349(19) 0.55417(16) 0.0218(7) Uani 1 1 d . .
H10 H 0.3679 0.0049 0.5530 0.026 Uiso 1 1 calc R U
C11 C 0.3672(3) 0.10022(17) 0.37130(16) 0.0151(6) Uani 1 1 d . .
C12 C 0.4519(3) 0.13936(18) 0.39828(18) 0.0207(6) Uani 1 1 d . .
H12 H 0.4393 0.1431 0.4471 0.025 Uiso 1 1 calc R U
C13 C 0.5555(3) 0.1732(2) 0.3540(2) 0.0278(7) Uani 1 1 d . .
H13 H 0.6131 0.1993 0.3734 0.033 Uiso 1 1 calc R U
C14 C 0.5752(3) 0.1694(2) 0.2831(2) 0.0304(8) Uani 1 1 d . .
H14 H 0.6467 0.1916 0.2538 0.036 Uiso 1 1 calc R U
C15 C 0.4894(3) 0.1325(2) 0.25423(19) 0.0273(7) Uani 1 1 d . .
H15 H 0.5019 0.1305 0.2047 0.033 Uiso 1 1 calc R U
C16 C 0.3870(3) 0.09915(19) 0.29703(17) 0.0210(6) Uani 1 1 d . .
H16 H 0.3287 0.0750 0.2764 0.025 Uiso 1 1 calc R U
C17 C 0.2661(3) -0.04042(17) 0.44630(15) 0.0137(5) Uani 1 1 d . .
C18 C 0.1848(3) -0.08969(18) 0.50310(16) 0.0168(6) Uani 1 1 d . .
H18 H 0.1268 -0.0625 0.5258 0.020 Uiso 1 1 calc R U
C19 C 0.1874(3) -0.17730(18) 0.52684(17) 0.0199(6) Uani 1 1 d . .
H19 H 0.1317 -0.2095 0.5655 0.024 Uiso 1 1 calc R U
C20 C 0.2708(3) -0.21772(18) 0.49439(18) 0.0235(7) Uani 1 1 d . .
H20 H 0.2709 -0.2775 0.5092 0.028 Uiso 1 1 calc R U
C21 C 0.3547(3) -0.17043(19) 0.43989(18) 0.0250(7) Uani 1 1 d . .
H21 H 0.4142 -0.1982 0.4187 0.030 Uiso 1 1 calc R U
C22 C 0.3522(3) -0.08223(18) 0.41601(16) 0.0191(6) Uani 1 1 d . .
H22 H 0.4100 -0.0505 0.3786 0.023 Uiso 1 1 calc R U
C1 C -0.0907(2) 0.37514(17) 0.09462(15) 0.0119(5) Uani 1 1 d . .
C24 C -0.1969(3) 0.48396(17) 0.00921(15) 0.0159(6) Uani 1 1 d . .
H24 H -0.2532 0.5306 -0.0112 0.019 Uiso 1 1 calc R U
C25 C -0.1223(3) 0.45077(18) -0.03109(15) 0.0166(6) Uani 1 1 d . .
H25 H -0.1156 0.4693 -0.0854 0.020 Uiso 1 1 calc R U
C26 C 0.0322(2) 0.32726(17) 0.00690(15) 0.0126(5) Uani 1 1 d . .
C27 C 0.1387(2) 0.30616(17) 0.04847(15) 0.0128(5) Uani 1 1 d . .
H27 H 0.1564 0.3340 0.0818 0.015 Uiso 1 1 calc R U
C28 C 0.2184(2) 0.24462(17) 0.04108(15) 0.0135(5) Uani 1 1 d . .
H28 H 0.2920 0.2313 0.0686 0.016 Uiso 1 1 calc R U
C29 C 0.1927(2) 0.20099(17) -0.00669(15) 0.0135(5) Uani 1 1 d . .
C30 C 0.0901(3) 0.22732(18) -0.05153(15) 0.0165(6) Uani 1 1 d . .
H30 H 0.0748 0.2025 -0.0875 0.020 Uiso 1 1 calc R U
C31 C 0.0087(3) 0.28997(18) -0.04448(15) 0.0164(6) Uani 1 1 d . .
H31 H -0.0620 0.3067 -0.0748 0.020 Uiso 1 1 calc R U
C32 C 0.2818(2) 0.12639(17) -0.00362(15) 0.0132(5) Uani 1 1 d . .
C33 C 0.2543(3) 0.08996(17) -0.06475(15) 0.0149(6) Uani 1 1 d . .
C34 C 0.1446(3) 0.04980(19) -0.05935(17) 0.0221(7) Uani 1 1 d . .
H34 H 0.0869 0.0486 -0.0201 0.027 Uiso 1 1 calc R U
C35 C 0.1181(3) 0.0118(2) -0.10973(18) 0.0280(7) Uani 1 1 d . .
H35 H 0.0422 -0.0140 -0.1054 0.034 Uiso 1 1 calc R U
C36 C 0.2026(3) 0.01152(19) -0.16678(17) 0.0262(7) Uani 1 1 d . .
H36 H 0.1849 -0.0144 -0.2016 0.031 Uiso 1 1 calc R U
C37 C 0.3109(3) 0.04882(19) -0.17192(16) 0.0232(7) Uani 1 1 d . .
H37 H 0.3694 0.0480 -0.2102 0.028 Uiso 1 1 calc R U
C38 C 0.3374(3) 0.08847(18) -0.12152(15) 0.0169(6) Uani 1 1 d . .
H38 H 0.4132 0.1146 -0.1264 0.020 Uiso 1 1 calc R U
C39 C 0.2669(2) 0.05222(18) 0.07540(15) 0.0145(6) Uani 1 1 d . .
C40 C 0.1928(3) 0.05611(19) 0.13572(16) 0.0173(6) Uani 1 1 d . .
H40 H 0.1483 0.1073 0.1299 0.021 Uiso 1 1 calc R U
C41 C 0.1827(3) -0.0138(2) 0.20446(17) 0.0238(7) Uani 1 1 d . .
H41 H 0.1331 -0.0093 0.2453 0.029 Uiso 1 1 calc R U
C42 C 0.2442(3) -0.0899(2) 0.21397(18) 0.0257(7) Uani 1 1 d . .
H42 H 0.2366 -0.1375 0.2609 0.031 Uiso 1 1 calc R U
C43 C 0.3169(3) -0.0956(2) 0.15403(18) 0.0269(7) Uani 1 1 d . .
H43 H 0.3589 -0.1476 0.1596 0.032 Uiso 1 1 calc R U
C44 C 0.3284(3) -0.02577(19) 0.08616(17) 0.0212(6) Uani 1 1 d . .
H44 H 0.3790 -0.0305 0.0458 0.025 Uiso 1 1 calc R U
C45 C 0.4097(3) 0.16323(17) -0.01574(16) 0.0144(6) Uani 1 1 d . .
C46 C 0.5018(3) 0.13206(19) 0.03748(17) 0.0184(6) Uani 1 1 d . .
H46 H 0.4895 0.0826 0.0822 0.022 Uiso 1 1 calc R U
C47 C 0.6120(3) 0.1727(2) 0.02589(19) 0.0262(7) Uani 1 1 d . .
H47 H 0.6740 0.1506 0.0627 0.031 Uiso 1 1 calc R U
C48 C 0.6317(3) 0.2449(2) -0.0389(2) 0.0300(8) Uani 1 1 d . .
H48 H 0.7064 0.2728 -0.0462 0.036 Uiso 1 1 calc R U
C49 C 0.5412(3) 0.2760(2) -0.09274(19) 0.0251(7) Uani 1 1 d . .
H49 H 0.5542 0.3251 -0.1377 0.030 Uiso 1 1 calc R U
C50 C 0.4317(3) 0.23564(18) -0.08113(17) 0.0191(6) Uani 1 1 d . .
H50 H 0.3704 0.2577 -0.1184 0.023 Uiso 1 1 calc R U
C51 C -0.2353(2) 0.45285(17) 0.14980(15) 0.0122(5) Uani 1 1 d . .
C52 C -0.2774(3) 0.38531(17) 0.21210(16) 0.0160(6) Uani 1 1 d . .
H52 H -0.2737 0.3299 0.2114 0.019 Uiso 1 1 calc R U
C53 C -0.3250(3) 0.39924(18) 0.27545(16) 0.0156(6) Uani 1 1 d . .
H53 H -0.3530 0.3527 0.3187 0.019 Uiso 1 1 calc R U
C54 C -0.3330(2) 0.48096(17) 0.27746(15) 0.0132(5) Uani 1 1 d . .
C55 C -0.2957(2) 0.54777(17) 0.21235(15) 0.0137(5) Uani 1 1 d . .
H55 H -0.3044 0.6038 0.2113 0.016 Uiso 1 1 calc R U
C56 C -0.2455(3) 0.53477(17) 0.14815(15) 0.0145(6) Uani 1 1 d . .
H56 H -0.2190 0.5812 0.1042 0.017 Uiso 1 1 calc R U
C57 C -0.3756(2) 0.49024(17) 0.35335(15) 0.0127(5) Uani 1 1 d . .
C58 C -0.4104(3) 0.58412(17) 0.33859(14) 0.0142(6) Uani 1 1 d . .
C59 C -0.5308(3) 0.61498(19) 0.33445(16) 0.0193(6) Uani 1 1 d . .
H59 H -0.5951 0.5767 0.3452 0.023 Uiso 1 1 calc R U
C60 C -0.5582(3) 0.7013(2) 0.31476(18) 0.0267(7) Uani 1 1 d . .
H60 H -0.6407 0.7212 0.3123 0.032 Uiso 1 1 calc R U
C61 C -0.4658(3) 0.75810(19) 0.29882(17) 0.0255(7) Uani 1 1 d . .
H61 H -0.4848 0.8169 0.2845 0.031 Uiso 1 1 calc R U
C62 C -0.3457(3) 0.72852(19) 0.30394(17) 0.0240(7) Uani 1 1 d . .
H62 H -0.2818 0.7671 0.2932 0.029 Uiso 1 1 calc R U
C63 C -0.3187(3) 0.64217(18) 0.32489(16) 0.0200(6) Uani 1 1 d . .
H63 H -0.2360 0.6223 0.3300 0.024 Uiso 1 1 calc R U
C64 C -0.2684(3) 0.46190(17) 0.40970(16) 0.0151(6) Uani 1 1 d . .
C65 C -0.2789(3) 0.47466(19) 0.47935(16) 0.0199(6) Uani 1 1 d . .
H65 H -0.3508 0.5014 0.4905 0.024 Uiso 1 1 calc R U
C66 C -0.1863(3) 0.4489(2) 0.53184(18) 0.0271(7) Uani 1 1 d . .
H66 H -0.1964 0.4572 0.5789 0.033 Uiso 1 1 calc R U
C67 C -0.0798(3) 0.4115(2) 0.51682(19) 0.0310(8) Uani 1 1 d . .
H67 H -0.0170 0.3933 0.5534 0.037 Uiso 1 1 calc R U
C68 C -0.0655(3) 0.4007(2) 0.44756(19) 0.0265(7) Uani 1 1 d . .
H68 H 0.0083 0.3761 0.4360 0.032 Uiso 1 1 calc R U
C69 C -0.1592(3) 0.42569(18) 0.39456(17) 0.0192(6) Uani 1 1 d . .
H69 H -0.1481 0.4178 0.3474 0.023 Uiso 1 1 calc R U
C70 C -0.4871(3) 0.43409(17) 0.38483(15) 0.0134(5) Uani 1 1 d . .
C71 C -0.5782(3) 0.43792(19) 0.33346(16) 0.0175(6) Uani 1 1 d . .
H71 H -0.5693 0.4745 0.2811 0.021 Uiso 1 1 calc R U
C72 C -0.6810(3) 0.38964(19) 0.35717(18) 0.0228(7) Uani 1 1 d . .
H72 H -0.7415 0.3936 0.3213 0.027 Uiso 1 1 calc R U
C73 C -0.6949(3) 0.33568(19) 0.43326(19) 0.0242(7) Uani 1 1 d . .
H73 H -0.7646 0.3022 0.4498 0.029 Uiso 1 1 calc R U
C74 C -0.6064(3) 0.33107(19) 0.48470(18) 0.0239(7) Uani 1 1 d . .
H74 H -0.6157 0.2943 0.5370 0.029 Uiso 1 1 calc R U
C75 C -0.5039(3) 0.37959(18) 0.46085(16) 0.0181(6) Uani 1 1 d . .
H75 H -0.4440 0.3754 0.4972 0.022 Uiso 1 1 calc R U
C76 C 0.0472(5) 0.5898(4) 0.2548(3) 0.0727(16) Uani 1 1 d . .
H76A H 0.0421 0.5439 0.3064 0.087 Uiso 1 1 calc R U
H76B H -0.0116 0.5786 0.2217 0.087 Uiso 1 1 calc R U
C77 C 0.4145(3) 0.3886(2) 0.1571(2) 0.0358(8) Uani 1 1 d . .
H77A H 0.4564 0.3618 0.2065 0.043 Uiso 1 1 calc R U
H77B H 0.3267 0.3776 0.1667 0.043 Uiso 1 1 calc R U

loop_
_atom_site_aniso_label
_atom_site_aniso_U_11
_atom_site_aniso_U_22
_atom_site_aniso_U_33
_atom_site_aniso_U_23
_atom_site_aniso_U_13
_atom_site_aniso_U_12
Pd1 0.01265(11) 0.01065(10) 0.00865(10) -0.00264(8) -0.00146(8) 0.00031(8)
Cl1 0.0235(4) 0.0174(3) 0.0165(3) -0.0048(3) -0.0051(3) -0.0068(3)
Cl2 0.0252(4) 0.0161(3) 0.0189(3) -0.0048(3) -0.0091(3) -0.0035(3)
Cl3 0.0436(6) 0.0595(7) 0.0543(7) 0.0045(6) -0.0211(5) -0.0077(5)
Cl4 0.0629(9) 0.192(2) 0.0525(8) -0.0395(11) 0.0075(7) 0.0096(11)
Cl5 0.0602(7) 0.0391(5) 0.0390(5) -0.0201(5) -0.0022(5) -0.0096(5)
Cl6 0.0393(5) 0.0389(5) 0.0366(5) -0.0177(4) -0.0140(4) 0.0036(4)
N3 0.0166(12) 0.0133(11) 0.0097(11) -0.0018(10) -0.0010(9) -0.0001(10)
N4 0.0161(12) 0.0127(11) 0.0119(11) -0.0031(10) -0.0007(9) -0.0007(9)
N1 0.0134(11) 0.0094(11) 0.0096(10) -0.0024(9) 0.0001(9) 0.0004(9)
N2 0.0127(12) 0.0149(12) 0.0108(11) -0.0049(10) -0.0001(9) 0.0018(9)
C23 0.0182(14) 0.0112(13) 0.0124(13) -0.0019(11) -0.0018(11) -0.0025(11)
C2 0.0157(14) 0.0174(14) 0.0139(13) -0.0036(12) 0.0004(11) -0.0048(12)
C3 0.0159(14) 0.0140(13) 0.0096(12) -0.0019(11) 0.0012(11) -0.0033(11)
C4 0.0134(13) 0.0116(13) 0.0126(13) -0.0034(11) -0.0031(11) 0.0004(11)
C5 0.0201(15) 0.0132(13) 0.0116(13) -0.0044(11) -0.0001(11) -0.0042(11)
C6 0.0187(15) 0.0145(14) 0.0156(14) -0.0047(12) -0.0007(12) -0.0005(11)
C7 0.0227(16) 0.0150(14) 0.0251(16) -0.0088(13) 0.0056(13) -0.0044(12)
C8 0.037(2) 0.0253(17) 0.0164(15) -0.0118(14) 0.0013(14) -0.0071(15)
C9 0.0347(19) 0.0255(17) 0.0148(15) -0.0070(13) -0.0084(13) -0.0021(14)
C10 0.0275(17) 0.0210(16) 0.0170(15) -0.0072(13) -0.0068(13) 0.0033(13)
C11 0.0145(14) 0.0117(13) 0.0156(14) -0.0013(12) -0.0022(11) 0.0016(11)
C12 0.0195(16) 0.0148(14) 0.0246(16) -0.0037(13) -0.0044(13) -0.0001(12)
C13 0.0168(16) 0.0172(16) 0.041(2) -0.0012(15) -0.0059(15) -0.0029(13)
C14 0.0191(17) 0.0170(16) 0.042(2) 0.0028(15) 0.0108(15) -0.0050(13)
C15 0.0274(18) 0.0214(16) 0.0271(17) -0.0037(14) 0.0116(14) 0.0004(14)
C16 0.0209(16) 0.0195(15) 0.0199(15) -0.0044(13) 0.0002(13) -0.0017(13)
C17 0.0151(14) 0.0142(13) 0.0116(13) -0.0044(11) -0.0033(11) -0.0001(11)
C18 0.0167(14) 0.0163(14) 0.0153(14) -0.0043(12) -0.0008(11) 0.0043(12)
C19 0.0176(15) 0.0151(14) 0.0209(15) 0.0002(13) -0.0010(12) -0.0015(12)
C20 0.0291(18) 0.0093(14) 0.0277(17) -0.0022(13) -0.0036(14) 0.0015(12)
C21 0.0311(18) 0.0204(16) 0.0242(16) -0.0106(14) 0.0035(14) 0.0064(14)
C22 0.0209(16) 0.0163(14) 0.0150(14) -0.0008(12) 0.0025(12) 0.0015(12)
C1 0.0115(13) 0.0131(13) 0.0116(13) -0.0052(11) -0.0005(10) -0.0013(10)
C24 0.0218(15) 0.0125(13) 0.0107(13) -0.0017(11) -0.0051(11) 0.0044(12)
C25 0.0201(15) 0.0181(14) 0.0092(13) -0.0025(12) -0.0046(11) 0.0047(12)
C26 0.0137(13) 0.0123(13) 0.0105(12) -0.0032(11) 0.0031(11) 0.0003(11)
C27 0.0144(14) 0.0149(13) 0.0104(12) -0.0062(11) 0.0007(11) -0.0013(11)
C28 0.0123(13) 0.0159(14) 0.0126(13) -0.0056(11) -0.0018(11) -0.0003(11)
C29 0.0113(13) 0.0167(14) 0.0133(13) -0.0068(12) 0.0027(11) -0.0014(11)
C30 0.0173(14) 0.0237(15) 0.0129(13) -0.0118(12) -0.0005(11) -0.0004(12)
C31 0.0131(14) 0.0225(15) 0.0137(13) -0.0071(12) -0.0026(11) 0.0039(12)
C32 0.0136(14) 0.0147(13) 0.0126(13) -0.0067(11) 0.0018(11) -0.0002(11)
C33 0.0214(15) 0.0110(13) 0.0133(13) -0.0057(11) -0.0025(11) 0.0011(11)
C34 0.0238(16) 0.0272(17) 0.0196(15) -0.0133(14) 0.0064(13) -0.0094(13)
C35 0.0317(19) 0.0319(18) 0.0253(17) -0.0145(15) -0.0007(14) -0.0153(15)
C36 0.049(2) 0.0180(15) 0.0157(15) -0.0096(13) -0.0049(14) -0.0063(15)
C37 0.0356(19) 0.0228(16) 0.0132(14) -0.0097(13) 0.0014(13) 0.0026(14)
C38 0.0228(15) 0.0145(14) 0.0135(13) -0.0055(12) 0.0015(12) -0.0007(12)
C39 0.0113(13) 0.0200(15) 0.0138(13) -0.0083(12) -0.0026(11) 0.0009(11)
C40 0.0176(15) 0.0193(15) 0.0162(14) -0.0079(12) -0.0018(12) 0.0011(12)
C41 0.0264(17) 0.0281(17) 0.0174(15) -0.0097(14) 0.0053(13) -0.0003(14)
C42 0.0306(18) 0.0226(16) 0.0185(15) -0.0018(14) 0.0011(14) -0.0020(14)
C43 0.0313(19) 0.0182(16) 0.0270(17) -0.0048(14) -0.0026(14) 0.0073(14)
C44 0.0217(16) 0.0229(16) 0.0192(15) -0.0088(13) 0.0026(12) 0.0010(13)
C45 0.0141(14) 0.0161(14) 0.0164(14) -0.0101(12) 0.0007(11) 0.0006(11)
C46 0.0160(15) 0.0228(16) 0.0185(14) -0.0102(13) -0.0015(12) 0.0004(12)
C47 0.0174(16) 0.0345(19) 0.0317(18) -0.0175(16) -0.0052(14) -0.0023(14)
C48 0.0163(16) 0.0333(19) 0.047(2) -0.0223(18) 0.0043(15) -0.0084(14)
C49 0.0245(17) 0.0209(16) 0.0300(17) -0.0100(14) 0.0059(14) -0.0050(13)
C50 0.0166(15) 0.0188(15) 0.0227(15) -0.0088(13) 0.0005(12) -0.0021(12)
C51 0.0121(13) 0.0146(13) 0.0109(12) -0.0061(11) 0.0013(10) 0.0006(11)
C52 0.0178(15) 0.0111(13) 0.0204(14) -0.0075(12) 0.0001(12) 0.0009(11)
C53 0.0170(14) 0.0130(14) 0.0157(14) -0.0041(12) 0.0050(11) -0.0049(11)
C54 0.0099(13) 0.0147(14) 0.0151(13) -0.0060(12) -0.0006(11) 0.0005(11)
C55 0.0149(14) 0.0104(13) 0.0142(13) -0.0032(11) 0.0001(11) 0.0007(11)
C56 0.0159(14) 0.0119(13) 0.0117(13) -0.0003(11) 0.0013(11) 0.0007(11)
C57 0.0135(13) 0.0107(13) 0.0117(13) -0.0019(11) 0.0024(11) -0.0016(11)
C58 0.0232(15) 0.0124(13) 0.0074(12) -0.0046(11) 0.0014(11) 0.0006(11)
C59 0.0216(16) 0.0174(15) 0.0165(14) -0.0048(12) 0.0045(12) 0.0032(12)
C60 0.0294(18) 0.0207(16) 0.0254(17) -0.0051(14) 0.0020(14) 0.0108(14)
C61 0.045(2) 0.0123(15) 0.0167(15) -0.0047(13) 0.0040(14) 0.0085(14)
C62 0.040(2) 0.0139(15) 0.0191(15) -0.0068(13) 0.0015(14) -0.0073(14)
C63 0.0269(17) 0.0181(15) 0.0175(14) -0.0094(13) -0.0023(13) 0.0002(13)
C64 0.0150(14) 0.0126(13) 0.0166(14) -0.0040(12) -0.0008(11) -0.0031(11)
C65 0.0199(15) 0.0213(15) 0.0189(15) -0.0077(13) -0.0010(12) -0.0030(12)
C66 0.0284(18) 0.0335(19) 0.0204(16) -0.0104(15) -0.0045(14) -0.0061(15)
C67 0.0249(18) 0.0340(19) 0.0305(18) -0.0068(16) -0.0121(15) -0.0032(15)
C68 0.0171(16) 0.0264(17) 0.0317(18) -0.0061(15) -0.0044(14) 0.0000(13)
C69 0.0184(15) 0.0152(14) 0.0241(16) -0.0076(13) 0.0013(12) -0.0022(12)
C70 0.0156(14) 0.0118(13) 0.0147(13) -0.0077(11) 0.0035(11) 0.0009(11)
C71 0.0185(15) 0.0205(15) 0.0146(14) -0.0083(12) 0.0008(12) 0.0000(12)
C72 0.0206(16) 0.0234(16) 0.0263(16) -0.0115(14) -0.0034(13) 0.0000(13)
C73 0.0195(16) 0.0172(15) 0.0340(18) -0.0078(14) 0.0085(14) -0.0056(13)
C74 0.0280(18) 0.0172(15) 0.0222(16) -0.0032(13) 0.0078(14) -0.0020(13)
C75 0.0209(15) 0.0173(14) 0.0153(14) -0.0058(12) -0.0004(12) 0.0026(12)
C76 0.062(3) 0.105(5) 0.037(2) -0.007(3) 0.008(2) -0.042(3)
C77 0.030(2) 0.047(2) 0.0306(19) -0.0145(18) -0.0020(16) -0.0099(17)

loop_
_atom_type_symbol
_atom_type_description
_atom_type_scat_dispersion_real
_atom_type_scat_dispersion_imag
_atom_type_scat_source
C C 0.0033 0.0016 'International Tables Vol C Tables 4.2.6.8 and 6.1.1.4'
H H 0.0000 0.0000 'International Tables Vol C Tables 4.2.6.8 and 6.1.1.4'
N N 0.0061 0.0033 'International Tables Vol C Tables 4.2.6.8 and 6.1.1.4'
Cl Cl 0.1484 0.1585 'International Tables Vol C Tables 4.2.6.8 and 6.1.1.4'
Pd Pd -0.9988 1.0072 'International Tables Vol C Tables 4.2.6.8 and 6.1.1.4'

loop_
_geom_angle_atom_site_label_1
_geom_angle_atom_site_label_2
_geom_angle_atom_site_label_3
_geom_angle
C1 Pd1 N3 175.17(9)
C1 Pd1 Cl1 85.55(8)
N3 Pd1 Cl1 90.64(7)
C1 Pd1 Cl2 91.41(8)
N3 Pd1 Cl2 92.43(7)
Cl1 Pd1 Cl2 176.85(3)
C23 N3 C2 105.9(2)
C23 N3 Pd1 126.10(19)
C2 N3 Pd1 127.18(19)
C23 N4 C3 106.9(2)
C23 N4 C4 124.7(2)
C3 N4 C4 128.0(2)
C1 N1 C24 110.4(2)
C1 N1 C51 124.2(2)
C24 N1 C51 125.4(2)
C1 N2 C25 110.2(2)
C1 N2 C26 122.4(2)
C25 N2 C26 127.4(2)
N3 C23 N4 111.2(2)
N3 C23 H23 124.4
N4 C23 H23 124.4
C3 C2 N3 109.6(3)
C3 C2 H2 125.2
N3 C2 H2 125.2
C2 C3 N4 106.3(2)
C2 C3 H3 126.8
N4 C3 H3 126.8
N4 C4 C11 106.5(2)
N4 C4 C5 108.4(2)
C11 C4 C5 112.9(2)
N4 C4 C17 107.8(2)
C11 C4 C17 112.0(2)
C5 C4 C17 109.0(2)
C6 C5 C10 118.8(3)
C6 C5 C4 122.9(2)
C10 C5 C4 118.3(2)
C5 C6 C7 120.7(3)
C5 C6 H6 119.7
C7 C6 H6 119.7
C8 C7 C6 120.5(3)
C8 C7 H7 119.8
C6 C7 H7 119.8
C7 C8 C9 119.1(3)
C7 C8 H8 120.5
C9 C8 H8 120.5
C10 C9 C8 120.7(3)
C10 C9 H9 119.6
C8 C9 H9 119.6
C9 C10 C5 120.2(3)
C9 C10 H10 119.9
C5 C10 H10 119.9
C12 C11 C16 117.9(3)
C12 C11 C4 122.8(2)
C16 C11 C4 119.3(2)
C11 C12 C13 120.4(3)
C11 C12 H12 119.8
C13 C12 H12 119.8
C14 C13 C12 120.9(3)
C14 C13 H13 119.5
C12 C13 H13 119.5
C13 C14 C15 119.4(3)
C13 C14 H14 120.3
C15 C14 H14 120.3
C16 C15 C14 120.3(3)
C16 C15 H15 119.8
C14 C15 H15 119.8
C15 C16 C11 121.0(3)
C15 C16 H16 119.5
C11 C16 H16 119.5
C22 C17 C18 117.9(3)
C22 C17 C4 123.0(3)
C18 C17 C4 119.1(2)
C19 C18 C17 121.3(3)
C19 C18 H18 119.3
C17 C18 H18 119.3
C20 C19 C18 120.1(3)
C20 C19 H19 119.9
C18 C19 H19 119.9
C19 C20 C21 119.5(3)
C19 C20 H20 120.3
C21 C20 H20 120.3
C20 C21 C22 120.4(3)
C20 C21 H21 119.8
C22 C21 H21 119.8
C17 C22 C21 120.7(3)
C17 C22 H22 119.6
C21 C22 H22 119.6
N1 C1 N2 105.6(2)
N1 C1 Pd1 129.04(19)
N2 C1 Pd1 125.06(19)
C25 C24 N1 107.1(2)
C25 C24 H24 126.5
N1 C24 H24 126.5
C24 C25 N2 106.7(2)
C24 C25 H25 126.6
N2 C25 H25 126.6
C31 C26 C27 120.5(2)
C31 C26 N2 120.8(2)
C27 C26 N2 118.6(2)
C28 C27 C26 119.6(2)
C28 C27 H27 120.2
C26 C27 H27 120.2
C27 C28 C29 121.2(2)
C27 C28 H28 119.4
C29 C28 H28 119.4
C30 C29 C28 117.9(2)
C30 C29 C32 125.5(2)
C28 C29 C32 116.6(2)
C29 C30 C31 121.0(2)
C29 C30 H30 119.5
C31 C30 H30 119.5
C26 C31 C30 119.5(3)
C26 C31 H31 120.3
C30 C31 H31 120.3
C45 C32 C33 112.0(2)
C45 C32 C29 105.1(2)
C33 C32 C29 112.4(2)
C45 C32 C39 112.3(2)
C33 C32 C39 105.9(2)
C29 C32 C39 109.3(2)
C38 C33 C34 117.4(2)
C38 C33 C32 123.2(3)
C34 C33 C32 119.2(2)
C35 C34 C33 121.7(3)
C35 C34 H34 119.1
C33 C34 H34 119.1
C34 C35 C36 120.0(3)
C34 C35 H35 120.0
C36 C35 H35 120.0
C37 C36 C35 119.1(3)
C37 C36 H36 120.4
C35 C36 H36 120.4
C36 C37 C38 121.0(3)
C36 C37 H37 119.5
C38 C37 H37 119.5
C33 C38 C37 120.7(3)
C33 C38 H38 119.6
C37 C38 H38 119.6
C40 C39 C44 117.2(3)
C40 C39 C32 124.5(2)
C44 C39 C32 118.2(2)
C39 C40 C41 121.0(3)
C39 C40 H40 119.5
C41 C40 H40 119.5
C42 C41 C40 120.8(3)
C42 C41 H41 119.6
C40 C41 H41 119.6
C41 C42 C43 119.1(3)
C41 C42 H42 120.5
C43 C42 H42 120.5
C44 C43 C42 120.1(3)
C44 C43 H43 120.0
C42 C43 H43 120.0
C43 C44 C39 121.7(3)
C43 C44 H44 119.1
C39 C44 H44 119.1
C46 C45 C50 117.9(3)
C46 C45 C32 123.7(3)
C50 C45 C32 118.3(2)
C45 C46 C47 120.7(3)
C45 C46 H46 119.6
C47 C46 H46 119.6
C48 C47 C46 120.6(3)
C48 C47 H47 119.7
C46 C47 H47 119.7
C47 C48 C49 119.3(3)
C47 C48 H48 120.4
C49 C48 H48 120.4
C48 C49 C50 120.1(3)
C48 C49 H49 119.9
C50 C49 H49 119.9
C49 C50 C45 121.4(3)
C49 C50 H50 119.3
C45 C50 H50 119.3
C52 C51 C56 121.2(2)
C52 C51 N1 119.0(2)
C56 C51 N1 119.7(2)
C51 C52 C53 119.2(2)
C51 C52 H52 120.4
C53 C52 H52 120.4
C52 C53 C54 121.5(3)
C52 C53 H53 119.3
C54 C53 H53 119.3
C55 C54 C53 117.7(2)
C55 C54 C57 123.9(2)
C53 C54 C57 118.4(2)
C54 C55 C56 121.6(2)
C54 C55 H55 119.2
C56 C55 H55 119.2
C51 C56 C55 118.7(3)
C51 C56 H56 120.7
C55 C56 H56 120.7
C54 C57 C58 110.3(2)
C54 C57 C64 108.4(2)
C58 C57 C64 108.2(2)
C54 C57 C70 107.3(2)
C58 C57 C70 110.6(2)
C64 C57 C70 112.0(2)
C59 C58 C63 117.7(3)
C59 C58 C57 122.7(3)
C63 C58 C57 119.5(3)
C58 C59 C60 120.9(3)
C58 C59 H59 119.6
C60 C59 H59 119.6
C61 C60 C59 120.5(3)
C61 C60 H60 119.8
C59 C60 H60 119.8
C60 C61 C62 119.5(3)
C60 C61 H61 120.2
C62 C61 H61 120.2
C61 C62 C63 119.9(3)
C61 C62 H62 120.1
C63 C62 H62 120.1
C62 C63 C58 121.5(3)
C62 C63 H63 119.2
C58 C63 H63 119.2
C69 C64 C65 117.2(3)
C69 C64 C57 123.4(2)
C65 C64 C57 119.4(2)
C66 C65 C64 121.2(3)
C66 C65 H65 119.4
C64 C65 H65 119.4
C67 C66 C65 120.9(3)
C67 C66 H66 119.6
C65 C66 H66 119.6
C66 C67 C68 119.1(3)
C66 C67 H67 120.5
C68 C67 H67 120.5
C67 C68 C69 120.4(3)
C67 C68 H68 119.8
C69 C68 H68 119.8
C64 C69 C68 121.2(3)
C64 C69 H69 119.4
C68 C69 H69 119.4
C75 C70 C71 117.1(3)
C75 C70 C57 124.7(2)
C71 C70 C57 118.2(2)
C72 C71 C70 121.7(3)
C72 C71 H71 119.1
C70 C71 H71 119.1
C73 C72 C71 119.8(3)
C73 C72 H72 120.1
C71 C72 H72 120.1
C74 C73 C72 119.3(3)
C74 C73 H73 120.3
C72 C73 H73 120.3
C73 C74 C75 120.7(3)
C73 C74 H74 119.6
C75 C74 H74 119.6
C70 C75 C74 121.3(3)
C70 C75 H75 119.3
C74 C75 H75 119.3
Cl3 C76 Cl4 111.2(3)
Cl3 C76 H76A 109.4
Cl4 C76 H76A 109.4
Cl3 C76 H76B 109.4
Cl4 C76 H76B 109.4
H76A C76 H76B 108.0
Cl5 C77 Cl6 110.6(2)
Cl5 C77 H77A 109.5
Cl6 C77 H77A 109.5
Cl5 C77 H77B 109.5
Cl6 C77 H77B 109.5
H77A C77 H77B 108.1

loop_
_geom_bond_atom_site_label_1
_geom_bond_atom_site_label_2
_geom_bond_distance
Pd1 C1 1.965(3)
Pd1 N3 2.080(2)
Pd1 Cl1 2.3012(7)
Pd1 Cl2 2.3272(7)
Cl3 C76 1.729(5)
Cl4 C76 1.789(6)
Cl5 C77 1.766(4)
Cl6 C77 1.774(4)
N3 C23 1.321(3)
N3 C2 1.376(4)
N4 C23 1.354(3)
N4 C3 1.376(4)
N4 C4 1.504(3)
N1 C1 1.348(3)
N1 C24 1.393(3)
N1 C51 1.439(3)
N2 C1 1.353(3)
N2 C25 1.397(3)
N2 C26 1.432(3)
C23 H23 0.9500
C2 C3 1.358(4)
C2 H2 0.9500
C3 H3 0.9500
C4 C11 1.539(4)
C4 C5 1.548(4)
C4 C17 1.552(4)
C5 C6 1.379(4)
C5 C10 1.405(4)
C6 C7 1.400(4)
C6 H6 0.9500
C7 C8 1.380(4)
C7 H7 0.9500
C8 C9 1.394(4)
C8 H8 0.9500
C9 C10 1.384(4)
C9 H9 0.9500
C10 H10 0.9500
C11 C12 1.390(4)
C11 C16 1.413(4)
C12 C13 1.397(4)
C12 H12 0.9500
C13 C14 1.369(5)
C13 H13 0.9500
C14 C15 1.395(5)
C14 H14 0.9500
C15 C16 1.373(4)
C15 H15 0.9500
C16 H16 0.9500
C17 C22 1.388(4)
C17 C18 1.403(4)
C18 C19 1.388(4)
C18 H18 0.9500
C19 C20 1.379(4)
C19 H19 0.9500
C20 C21 1.388(5)
C20 H20 0.9500
C21 C22 1.397(4)
C21 H21 0.9500
C22 H22 0.9500
C24 C25 1.341(4)
C24 H24 0.9500
C25 H25 0.9500
C26 C31 1.383(4)
C26 C27 1.390(4)
C27 C28 1.378(4)
C27 H27 0.9500
C28 C29 1.412(3)
C28 H28 0.9500
C29 C30 1.388(4)
C29 C32 1.552(4)
C30 C31 1.401(4)
C30 H30 0.9500
C31 H31 0.9500
C32 C45 1.543(4)
C32 C33 1.547(3)
C32 C39 1.554(4)
C33 C38 1.385(4)
C33 C34 1.399(4)
C34 C35 1.383(4)
C34 H34 0.9500
C35 C36 1.393(5)
C35 H35 0.9500
C36 C37 1.362(5)
C36 H36 0.9500
C37 C38 1.405(4)
C37 H37 0.9500
C38 H38 0.9500
C39 C40 1.391(4)
C39 C44 1.409(4)
C40 C41 1.393(4)
C40 H40 0.9500
C41 C42 1.385(4)
C41 H41 0.9500
C42 C43 1.388(4)
C42 H42 0.9500
C43 C44 1.384(4)
C43 H43 0.9500
C44 H44 0.9500
C45 C46 1.392(4)
C45 C50 1.398(4)
C46 C47 1.395(4)
C46 H46 0.9500
C47 C48 1.385(5)
C47 H47 0.9500
C48 C49 1.386(5)
C48 H48 0.9500
C49 C50 1.387(4)
C49 H49 0.9500
C50 H50 0.9500
C51 C52 1.380(4)
C51 C56 1.386(4)
C52 C53 1.380(4)
C52 H52 0.9500
C53 C54 1.408(4)
C53 H53 0.9500
C54 C55 1.385(4)
C54 C57 1.548(4)
C55 C56 1.397(4)
C55 H55 0.9500
C56 H56 0.9500
C57 C58 1.549(4)
C57 C64 1.551(4)
C57 C70 1.551(4)
C58 C59 1.395(4)
C58 C63 1.398(4)
C59 C60 1.396(4)
C59 H59 0.9500
C60 C61 1.384(5)
C60 H60 0.9500
C61 C62 1.385(5)
C61 H61 0.9500
C62 C63 1.393(4)
C62 H62 0.9500
C63 H63 0.9500
C64 C69 1.391(4)
C64 C65 1.408(4)
C65 C66 1.383(4)
C65 H65 0.9500
C66 C67 1.377(5)
C66 H66 0.9500
C67 C68 1.386(5)
C67 H67 0.9500
C68 C69 1.399(4)
C68 H68 0.9500
C69 H69 0.9500
C70 C75 1.390(4)
C70 C71 1.403(4)
C71 C72 1.390(4)
C71 H71 0.9500
C72 C73 1.385(4)
C72 H72 0.9500
C73 C74 1.379(4)
C73 H73 0.9500
C74 C75 1.390(4)
C74 H74 0.9500
C75 H75 0.9500
C76 H76A 0.9900
C76 H76B 0.9900
C77 H77A 0.9900
C77 H77B 0.9900

loop_
_geom_torsion_atom_site_label_1
_geom_torsion_atom_site_label_2
_geom_torsion_atom_site_label_3
_geom_torsion_atom_site_label_4
_geom_torsion
C2 N3 C23 N4 0.5(3)
Pd1 N3 C23 N4 -169.68(17)
C3 N4 C23 N3 -0.8(3)
C4 N4 C23 N3 -174.5(2)
C23 N3 C2 C3 0.0(3)
Pd1 N3 C2 C3 170.00(18)
N3 C2 C3 N4 -0.4(3)
C23 N4 C3 C2 0.7(3)
C4 N4 C3 C2 174.1(2)
C23 N4 C4 C11 -39.7(3)
C3 N4 C4 C11 147.9(2)
C23 N4 C4 C5 82.0(3)
C3 N4 C4 C5 -90.3(3)
C23 N4 C4 C17 -160.1(2)
C3 N4 C4 C17 27.6(3)
N4 C4 C5 C6 -13.0(4)
C11 C4 C5 C6 104.7(3)
C17 C4 C5 C6 -130.2(3)
N4 C4 C5 C10 165.8(3)
C11 C4 C5 C10 -76.4(3)
C17 C4 C5 C10 48.7(3)
C10 C5 C6 C7 -0.5(4)
C4 C5 C6 C7 178.4(3)
C5 C6 C7 C8 0.4(5)
C6 C7 C8 C9 0.0(5)
C7 C8 C9 C10 -0.2(5)
C8 C9 C10 C5 0.1(5)
C6 C5 C10 C9 0.3(5)
C4 C5 C10 C9 -178.6(3)
N4 C4 C11 C12 133.2(3)
C5 C4 C11 C12 14.3(4)
C17 C4 C11 C12 -109.2(3)
N4 C4 C11 C16 -47.7(3)
C5 C4 C11 C16 -166.6(2)
C17 C4 C11 C16 69.9(3)
C16 C11 C12 C13 -2.6(4)
C4 C11 C12 C13 176.6(3)
C11 C12 C13 C14 0.7(5)
C12 C13 C14 C15 1.2(5)
C13 C14 C15 C16 -1.0(5)
C14 C15 C16 C11 -1.0(5)
C12 C11 C16 C15 2.7(4)
C4 C11 C16 C15 -176.5(3)
N4 C4 C17 C22 102.7(3)
C11 C4 C17 C22 -14.1(4)
C5 C4 C17 C22 -139.7(3)
N4 C4 C17 C18 -76.2(3)
C11 C4 C17 C18 166.9(2)
C5 C4 C17 C18 41.3(3)
C22 C17 C18 C19 -1.9(4)
C4 C17 C18 C19 177.1(2)
C17 C18 C19 C20 -0.2(4)
C18 C19 C20 C21 2.3(5)
C19 C20 C21 C22 -2.2(5)
C18 C17 C22 C21 2.0(4)
C4 C17 C22 C21 -177.0(3)
C20 C21 C22 C17 0.1(5)
C24 N1 C1 N2 0.9(3)
C51 N1 C1 N2 -177.9(2)
C24 N1 C1 Pd1 -173.2(2)
C51 N1 C1 Pd1 8.0(4)
C25 N2 C1 N1 -0.9(3)
C26 N2 C1 N1 -178.3(2)
C25 N2 C1 Pd1 173.4(2)
C26 N2 C1 Pd1 -3.9(4)
C1 N1 C24 C25 -0.5(3)
C51 N1 C24 C25 178.3(3)
N1 C24 C25 N2 -0.1(3)
C1 N2 C25 C24 0.7(3)
C26 N2 C25 C24 177.9(3)
C1 N2 C26 C31 130.0(3)
C25 N2 C26 C31 -46.8(4)
C1 N2 C26 C27 -45.6(4)
C25 N2 C26 C27 137.5(3)
C31 C26 C27 C28 -3.2(4)
N2 C26 C27 C28 172.5(2)
C26 C27 C28 C29 -1.5(4)
C27 C28 C29 C30 5.8(4)
C27 C28 C29 C32 -173.5(3)
C28 C29 C30 C31 -5.7(4)
C32 C29 C30 C31 173.6(3)
C27 C26 C31 C30 3.3(4)
N2 C26 C31 C30 -172.3(3)
C29 C30 C31 C26 1.2(4)
C30 C29 C32 C45 129.5(3)
C28 C29 C32 C45 -51.3(3)
C30 C29 C32 C33 7.5(4)
C28 C29 C32 C33 -173.3(2)
C30 C29 C32 C39 -109.8(3)
C28 C29 C32 C39 69.5(3)
C45 C32 C33 C38 2.1(4)
C29 C32 C33 C38 120.1(3)
C39 C32 C33 C38 -120.6(3)
C45 C32 C33 C34 176.4(3)
C29 C32 C33 C34 -65.6(3)
C39 C32 C33 C34 53.7(3)
C38 C33 C34 C35 -1.6(5)
C32 C33 C34 C35 -176.3(3)
C33 C34 C35 C36 1.3(5)
C34 C35 C36 C37 0.1(5)
C35 C36 C37 C38 -1.0(5)
C34 C33 C38 C37 0.7(4)
C32 C33 C38 C37 175.1(3)
C36 C37 C38 C33 0.6(5)
C45 C32 C39 C40 111.0(3)
C33 C32 C39 C40 -126.5(3)
C29 C32 C39 C40 -5.3(4)
C45 C32 C39 C44 -71.8(3)
C33 C32 C39 C44 50.7(3)
C29 C32 C39 C44 171.9(2)
C44 C39 C40 C41 1.7(4)
C32 C39 C40 C41 178.9(3)
C39 C40 C41 C42 -1.5(5)
C40 C41 C42 C43 0.3(5)
C41 C42 C43 C44 0.6(5)
C42 C43 C44 C39 -0.5(5)
C40 C39 C44 C43 -0.7(4)
C32 C39 C44 C43 -178.0(3)
C33 C32 C45 C46 -117.6(3)
C29 C32 C45 C46 120.1(3)
C39 C32 C45 C46 1.4(3)
C33 C32 C45 C50 67.2(3)
C29 C32 C45 C50 -55.1(3)
C39 C32 C45 C50 -173.8(2)
C50 C45 C46 C47 0.6(4)
C32 C45 C46 C47 -174.6(2)
C45 C46 C47 C48 0.1(4)
C46 C47 C48 C49 -0.8(5)
C47 C48 C49 C50 0.9(5)
C48 C49 C50 C45 -0.1(4)
C46 C45 C50 C49 -0.6(4)
C32 C45 C50 C49 174.9(2)
C1 N1 C51 C52 -45.6(4)
C24 N1 C51 C52 135.8(3)
C1 N1 C51 C56 132.5(3)
C24 N1 C51 C56 -46.1(4)
C56 C51 C52 C53 -3.3(4)
N1 C51 C52 C53 174.7(2)
C51 C52 C53 C54 0.9(4)
C52 C53 C54 C55 2.4(4)
C52 C53 C54 C57 -174.1(3)
C53 C54 C55 C56 -3.4(4)
C57 C54 C55 C56 172.9(3)
C52 C51 C56 C55 2.4(4)
N1 C51 C56 C55 -175.7(2)
C54 C55 C56 C51 1.1(4)
C55 C54 C57 C58 18.4(4)
C53 C54 C57 C58 -165.3(2)
C55 C54 C57 C64 -99.8(3)
C53 C54 C57 C64 76.5(3)
C55 C54 C57 C70 139.0(3)
C53 C54 C57 C70 -44.7(3)
C54 C57 C58 C59 102.6(3)
C64 C57 C58 C59 -139.0(3)
C70 C57 C58 C59 -16.0(3)
C54 C57 C58 C63 -74.1(3)
C64 C57 C58 C63 44.3(3)
C70 C57 C58 C63 167.3(2)
C63 C58 C59 C60 2.1(4)
C57 C58 C59 C60 -174.6(3)
C58 C59 C60 C61 0.1(4)
C59 C60 C61 C62 -1.2(5)
C60 C61 C62 C63 0.1(4)
C61 C62 C63 C58 2.2(4)
C59 C58 C63 C62 -3.2(4)
C57 C58 C63 C62 173.6(2)
C54 C57 C64 C69 -6.6(4)
C58 C57 C64 C69 -126.1(3)
C70 C57 C64 C69 111.7(3)
C54 C57 C64 C65 171.9(2)
C58 C57 C64 C65 52.3(3)
C70 C57 C64 C65 -69.9(3)
C69 C64 C65 C66 -2.7(4)
C57 C64 C65 C66 178.8(3)
C64 C65 C66 C67 1.3(5)
C65 C66 C67 C68 0.8(5)
C66 C67 C68 C69 -1.5(5)
C65 C64 C69 C68 1.9(4)
C57 C64 C69 C68 -179.6(3)
C67 C68 C69 C64 0.1(5)
C54 C57 C70 C75 134.5(3)
C58 C57 C70 C75 -105.2(3)
C64 C57 C70 C75 15.6(3)
C54 C57 C70 C71 -45.4(3)
C58 C57 C70 C71 74.9(3)
C64 C57 C70 C71 -164.3(2)
C75 C70 C71 C72 0.1(4)
C57 C70 C71 C72 -180.0(2)
C70 C71 C72 C73 -0.4(4)
C71 C72 C73 C74 0.4(4)
C72 C73 C74 C75 -0.3(4)
C71 C70 C75 C74 0.0(4)
C57 C70 C75 C74 -179.9(3)
C73 C74 C75 C70 0.0(4)
